data_4075634
loop_
_publ_author_name
'Zhang, Lei'
'Zhang, Shu'
'Xu, Qiang'
'Sun, Jie'
'Chen, Jiabi'

_publ_section_title
;
 Cyclooctatetraene (COT)-Coordinated Diiron Carbene Complexes and Their
 Remarkable Thermolysis Reactions&#x2020;
;
_journal_issue 5
_journal_name_full Organometallics
_journal_page_first 933
_journal_paper_doi 10.1021/om040101w
_journal_volume 24
_journal_year 2005
_chemical_formula_sum 'C26 H21 Fe2 N O4'
_chemical_formula_weight 523.14
_chemical_name_systematic
; 
 ? 
;
_space_group_IT_number 2
_symmetry_cell_setting triclinic
_symmetry_space_group_name_Hall '-P 1'
_symmetry_space_group_name_H-M 'P -1'
_atom_sites_solution_hydrogens geom
_atom_sites_solution_primary direct
_atom_sites_solution_secondary difmap
_audit_creation_method SHELXL-97
_cell_angle_alpha 105.139(2)
_cell_angle_beta 97.409(2)
_cell_angle_gamma 110.053(2)
_cell_formula_units_Z 2
_cell_length_a 8.2205(8)
_cell_length_b 11.1668(10)
_cell_length_c 14.1767(13)
_cell_measurement_reflns_used 2799
_cell_measurement_temperature 293(2)
_cell_measurement_theta_max 52.770
_cell_measurement_theta_min 5.561
_cell_volume 1145.28(19)
_computing_cell_refinement 'Bruker SMART'
_computing_data_collection 'Bruker SMART'
_computing_data_reduction 'Bruker SHELXTL'
_computing_molecular_graphics 'Bruker SHELXTL'
_computing_publication_material 'Bruker SHELXTL'
_computing_structure_refinement 'SHELXL-97 (Sheldrick, 1997)'
_computing_structure_solution 'SHELXS-97 (Sheldrick, 1990)'
_diffrn_ambient_temperature 293(2)
_diffrn_measured_fraction_theta_full 0.972
_diffrn_measured_fraction_theta_max 0.972
_diffrn_measurement_device_type 'CCD area detector'
_diffrn_measurement_method 'phi and omega scans'
_diffrn_radiation_monochromator graphite
_diffrn_radiation_source 'fine-focus sealed tube'
_diffrn_radiation_type MoK\a
_diffrn_radiation_wavelength 0.71073
_diffrn_reflns_av_R_equivalents 0.0515
_diffrn_reflns_av_sigmaI/netI 0.0558
_diffrn_reflns_limit_h_max 10
_diffrn_reflns_limit_h_min -10
_diffrn_reflns_limit_k_max 7
_diffrn_reflns_limit_k_min -14
_diffrn_reflns_limit_l_max 18
_diffrn_reflns_limit_l_min -17
_diffrn_reflns_number 6803
_diffrn_reflns_theta_full 27.00
_diffrn_reflns_theta_max 27.00
_diffrn_reflns_theta_min 1.53
_exptl_absorpt_coefficient_mu 1.300
_exptl_absorpt_correction_T_max 1.00000
_exptl_absorpt_correction_T_min 0.75216
_exptl_absorpt_correction_type empirical
_exptl_crystal_colour red
_exptl_crystal_density_diffrn 1.517
_exptl_crystal_density_method 'not measured'
_exptl_crystal_F_000 536
_exptl_crystal_size_max 0.513
_exptl_crystal_size_mid 0.275
_exptl_crystal_size_min 0.086
_refine_diff_density_max 0.512
_refine_diff_density_min -0.290
_refine_diff_density_rms 0.063
_refine_ls_extinction_method none
_refine_ls_goodness_of_fit_ref 0.952
_refine_ls_hydrogen_treatment mixed
_refine_ls_matrix_type full
_refine_ls_number_parameters 327
_refine_ls_number_reflns 4868
_refine_ls_number_restraints 0
_refine_ls_restrained_S_all 0.952
_refine_ls_R_factor_all 0.0503
_refine_ls_R_factor_gt 0.0386
_refine_ls_shift/su_max 0.001
_refine_ls_shift/su_mean 0.000
_refine_ls_structure_factor_coef Fsqd
_refine_ls_weighting_details 'calc w=1/[\s^2^(Fo^2^)+(0.0446P)^2^+0.0000P] where P=(Fo^2^+2Fc^2^)/3'
_refine_ls_weighting_scheme calc
_refine_ls_wR_factor_gt 0.0904
_refine_ls_wR_factor_ref 0.0948
_reflns_number_gt 3675
_reflns_number_total 4868
_reflns_threshold_expression >2sigma(I)
_cod_data_source_file om040101w.cif
_cod_data_source_block compl-7.cif
_cod_depositor_comments
;
The following automatic conversions were performed:

'_symmetry_cell_setting' value 'Triclinic' changed to 'triclinic'
according to /home/saulius/struct/CIF-dictionaries/cif_core.dic
dictionary named 'cif_core.dic' version 2.4.1 from 2010-06-29.

Automatic conversion script
Id: cif_fix_values 1715 2011-07-08 13:25:40Z adriana 
;
_cod_original_cell_volume 1145.28(18)
_cod_original_sg_symbol_H-M P-1
_cod_original_formula_sum 'C26 H21 N O4 Fe2'
_cod_database_code 4075634

loop_
_symmetry_equiv_pos_as_xyz
'x, y, z'
'-x, -y, -z'

loop_
_atom_site_label
_atom_site_type_symbol
_atom_site_fract_x
_atom_site_fract_y
_atom_site_fract_z
_atom_site_U_iso_or_equiv
_atom_site_adp_type
_atom_site_occupancy
_atom_site_symmetry_multiplicity
_atom_site_calc_flag
_atom_site_refinement_flags
Fe1 Fe 0.69027(4) 0.96951(3) 0.28776(2) 0.04194(12) Uani 1 1 d .
Fe2 Fe 0.92092(5) 1.23537(4) 0.37253(3) 0.05078(13) Uani 1 1 d .
N1 N 0.6619(2) 0.84363(19) 0.07973(13) 0.0418(5) Uani 1 1 d .
H21 H 0.7741 0.8935 0.0985 0.050 Uiso 1 1 calc R
O1 O 0.9580(2) 1.07675(18) 0.18517(13) 0.0616(5) Uani 1 1 d .
O2 O 0.8782(3) 0.7924(2) 0.28192(15) 0.0734(6) Uani 1 1 d .
O3 O 1.2886(3) 1.2730(3) 0.44361(16) 0.0908(7) Uani 1 1 d .
O4 O 1.0259(5) 1.4341(3) 0.2729(2) 0.1192(10) Uani 1 1 d .
C1 C 0.5732(3) 0.8659(2) 0.14982(16) 0.0392(5) Uani 1 1 d .
C2 C 0.3756(3) 0.8004(2) 0.11307(16) 0.0399(5) Uani 1 1 d .
C3 C 0.2908(3) 0.8381(3) 0.04209(19) 0.0501(6) Uani 1 1 d .
H1 H 0.3583 0.9027 0.0170 0.060 Uiso 1 1 calc R
C4 C 0.1071(4) 0.7811(3) 0.0081(2) 0.0628(8) Uani 1 1 d .
C5 C 0.0073(4) 0.6857(3) 0.0450(3) 0.0671(8) Uani 1 1 d .
C6 C 0.0882(4) 0.6460(3) 0.1146(2) 0.0606(7) Uani 1 1 d .
C7 C 0.2712(3) 0.7033(3) 0.14912(19) 0.0494(6) Uani 1 1 d .
H5 H 0.3256 0.6768 0.1970 0.059 Uiso 1 1 calc R
C8 C 0.8835(3) 1.0881(2) 0.25129(17) 0.0445(6) Uani 1 1 d .
C9 C 0.8028(3) 0.8625(3) 0.28607(17) 0.0473(6) Uani 1 1 d .
C10 C 1.1432(4) 1.2568(3) 0.41591(19) 0.0597(7) Uani 1 1 d .
C11 C 0.9835(5) 1.3544(3) 0.3103(2) 0.0790(10) Uani 1 1 d .
C12 C 0.6582(5) 1.2390(4) 0.3528(3) 0.0852(11) Uani 1 1 d .
C13 C 0.5348(6) 1.1016(5) 0.2999(3) 0.0894(12) Uani 1 1 d .
H7 H 0.4970 1.0845 0.2312 0.107 Uiso 1 1 calc R
C14 C 0.4590(5) 0.9877(5) 0.3294(4) 0.0962(16) Uani 1 1 d .
C15 C 0.5355(9) 0.9416(4) 0.3940(4) 0.1049(16) Uani 1 1 d .
H9 H 0.4607 0.8640 0.4035 0.126 Uiso 1 1 calc R
C16 C 0.7089(9) 0.9945(5) 0.4472(3) 0.0966(15) Uani 1 1 d .
C17 C 0.8410(5) 1.1245(5) 0.4847(3) 0.0869(12) Uani 1 1 d .
H11 H 0.9544 1.1235 0.4962 0.104 Uiso 1 1 calc R
C18 C 0.8482(5) 1.2562(4) 0.5096(2) 0.0808(11) Uani 1 1 d .
H12 H 0.9207 1.3154 0.5721 0.097 Uiso 1 1 calc R
C19 C 0.7625(5) 1.3084(3) 0.4538(3) 0.0828(10) Uani 1 1 d .
H13 H 0.7725 1.3961 0.4837 0.099 Uiso 1 1 calc R
C20 C 0.6055(3) 0.7522(2) -0.02110(16) 0.0379(5) Uani 1 1 d .
C21 C 0.6938(3) 0.7913(3) -0.09026(17) 0.0415(5) Uani 1 1 d .
C22 C 0.6544(3) 0.7027(3) -0.18658(17) 0.0478(6) Uani 1 1 d .
H15 H 0.7162 0.7307 -0.2326 0.057 Uiso 1 1 calc R
C23 C 0.5254(3) 0.5738(2) -0.21586(17) 0.0490(6) Uani 1 1 d .
C24 C 0.4361(4) 0.5366(3) -0.14569(19) 0.0551(7) Uani 1 1 d .
H16 H 0.3468 0.4506 -0.1643 0.066 Uiso 1 1 calc R
C25 C 0.4745(4) 0.6224(3) -0.04899(19) 0.0522(6) Uani 1 1 d .
H17 H 0.4136 0.5940 -0.0028 0.063 Uiso 1 1 calc R
C26 C 0.4823(5) 0.4770(3) -0.32140(19) 0.0736(9) Uani 1 1 d .
H20 H 0.5077 0.5270 -0.3672 0.110 Uiso 1 1 calc R
H18 H 0.3583 0.4180 -0.3409 0.110 Uiso 1 1 calc R
H19 H 0.5537 0.4244 -0.3230 0.110 Uiso 1 1 calc R
H2 H 0.054(4) 0.813(3) -0.040(2) 0.078(9) Uiso 1 1 d .
H3 H -0.116(4) 0.649(3) 0.016(2) 0.068(8) Uiso 1 1 d .
H4 H 0.030(4) 0.581(3) 0.144(2) 0.059(8) Uiso 1 1 d .
H6 H 0.667(5) 1.307(4) 0.320(3) 0.103(13) Uiso 1 1 d .
H8 H 0.350(6) 0.939(5) 0.283(3) 0.152(19) Uiso 1 1 d .
H10 H 0.736(5) 0.929(4) 0.463(3) 0.098(13) Uiso 1 1 d .
H14 H 0.780(3) 0.877(2) -0.0714(16) 0.040(6) Uiso 1 1 d .

loop_
_atom_site_aniso_label
_atom_site_aniso_U_11
_atom_site_aniso_U_22
_atom_site_aniso_U_33
_atom_site_aniso_U_23
_atom_site_aniso_U_13
_atom_site_aniso_U_12
Fe1 0.0436(2) 0.0481(2) 0.03042(18) 0.00644(15) 0.00967(14) 0.01820(16)
Fe2 0.0642(3) 0.0438(2) 0.0366(2) 0.00393(16) 0.00218(17) 0.02246(18)
N1 0.0368(10) 0.0466(11) 0.0305(9) 0.0028(8) 0.0025(8) 0.0118(9)
O1 0.0631(12) 0.0521(11) 0.0459(10) 0.0033(8) 0.0209(9) 0.0014(9)
O2 0.0861(15) 0.0683(13) 0.0686(13) 0.0148(11) 0.0032(11) 0.0449(12)
O3 0.0619(14) 0.127(2) 0.0635(14) 0.0201(14) 0.0002(11) 0.0265(14)
O4 0.189(3) 0.0722(17) 0.108(2) 0.0503(16) 0.037(2) 0.0493(18)
C1 0.0430(13) 0.0394(13) 0.0349(11) 0.0108(10) 0.0068(10) 0.0180(10)
C2 0.0407(12) 0.0411(13) 0.0371(12) 0.0090(10) 0.0078(10) 0.0184(10)
C3 0.0461(14) 0.0498(15) 0.0574(15) 0.0226(13) 0.0102(12) 0.0194(12)
C4 0.0491(16) 0.0688(19) 0.0728(19) 0.0274(16) 0.0015(14) 0.0275(15)
C5 0.0378(15) 0.070(2) 0.086(2) 0.0199(17) 0.0047(15) 0.0201(14)
C6 0.0514(17) 0.0527(17) 0.078(2) 0.0238(15) 0.0255(15) 0.0162(13)
C7 0.0499(15) 0.0551(15) 0.0464(14) 0.0195(12) 0.0120(11) 0.0221(12)
C8 0.0478(14) 0.0408(13) 0.0349(12) 0.0062(10) 0.0037(11) 0.0123(11)
C9 0.0535(15) 0.0494(15) 0.0320(12) 0.0098(11) 0.0056(11) 0.0164(12)
C10 0.0661(19) 0.0639(18) 0.0338(13) 0.0075(12) 0.0053(13) 0.0164(15)
C11 0.119(3) 0.0509(18) 0.0622(19) 0.0146(16) 0.0093(19) 0.0354(19)
C12 0.094(3) 0.103(3) 0.086(3) 0.031(2) 0.021(2) 0.072(2)
C13 0.095(3) 0.124(3) 0.0538(19) -0.010(2) -0.0012(18) 0.084(3)
C14 0.053(2) 0.105(3) 0.093(3) -0.030(3) 0.024(2) 0.029(2)
C15 0.138(4) 0.085(3) 0.087(3) 0.012(3) 0.086(3) 0.029(3)
C16 0.168(5) 0.108(4) 0.055(2) 0.038(2) 0.066(3) 0.080(4)
C17 0.090(3) 0.144(4) 0.068(2) 0.058(3) 0.043(2) 0.070(3)
C18 0.075(2) 0.103(3) 0.0376(15) -0.0035(17) 0.0096(15) 0.024(2)
C19 0.099(3) 0.069(2) 0.079(2) -0.0019(18) 0.027(2) 0.049(2)
C20 0.0379(12) 0.0411(13) 0.0332(11) 0.0077(10) 0.0042(9) 0.0188(10)
C21 0.0387(13) 0.0421(14) 0.0377(12) 0.0092(10) 0.0050(10) 0.0133(11)
C22 0.0565(15) 0.0533(15) 0.0343(12) 0.0144(11) 0.0124(11) 0.0217(12)
C23 0.0603(16) 0.0452(14) 0.0354(12) 0.0069(11) 0.0035(11) 0.0213(12)
C24 0.0619(16) 0.0381(14) 0.0489(14) 0.0041(11) 0.0098(12) 0.0091(12)
C25 0.0621(16) 0.0437(14) 0.0440(14) 0.0100(11) 0.0181(12) 0.0142(12)
C26 0.104(2) 0.0583(18) 0.0410(15) 0.0017(13) 0.0105(15) 0.0238(17)

loop_
_atom_type_symbol
_atom_type_description
_atom_type_scat_dispersion_real
_atom_type_scat_dispersion_imag
_atom_type_scat_source
C C 0.0033 0.0016 'International Tables Vol C Tables 4.2.6.8 and 6.1.1.4'
H H 0.0000 0.0000 'International Tables Vol C Tables 4.2.6.8 and 6.1.1.4'
N N 0.0061 0.0033 'International Tables Vol C Tables 4.2.6.8 and 6.1.1.4'
O O 0.0106 0.0060 'International Tables Vol C Tables 4.2.6.8 and 6.1.1.4'
Fe Fe 0.3463 0.8444 'International Tables Vol C Tables 4.2.6.8 and 6.1.1.4'

loop_
_geom_angle_atom_site_label_1
_geom_angle_atom_site_label_2
_geom_angle_atom_site_label_3
_geom_angle
C9 Fe1 C1 87.85(10)
C9 Fe1 C8 89.24(11)
C1 Fe1 C8 91.99(10)
C9 Fe1 C15 105.4(2)
C1 Fe1 C15 116.58(19)
C8 Fe1 C15 147.81(15)
C9 Fe1 C14 138.1(2)
C1 Fe1 C14 95.24(15)
C8 Fe1 C14 132.20(19)
C15 Fe1 C14 37.18(18)
C9 Fe1 C16 87.51(15)
C1 Fe1 C16 149.40(18)
C8 Fe1 C16 118.17(18)
C15 Fe1 C16 37.01(19)
C14 Fe1 C16 69.08(19)
C9 Fe1 C13 175.21(15)
C1 Fe1 C13 94.38(11)
C8 Fe1 C13 94.91(16)
C15 Fe1 C13 69.8(2)
C14 Fe1 C13 37.49(18)
C16 Fe1 C13 88.42(16)
C9 Fe1 Fe2 111.21(8)
C1 Fe1 Fe2 129.94(7)
C8 Fe1 Fe2 45.17(7)
C15 Fe1 Fe2 102.67(12)
C14 Fe1 Fe2 98.51(13)
C16 Fe1 Fe2 79.60(15)
C13 Fe1 Fe2 70.47(13)
C11 Fe2 C10 92.79(16)
C11 Fe2 C8 91.70(12)
C10 Fe2 C8 92.60(11)
C11 Fe2 C19 99.31(16)
C10 Fe2 C19 127.95(14)
C8 Fe2 C19 136.85(13)
C11 Fe2 C18 128.99(16)
C10 Fe2 C18 97.94(13)
C8 Fe2 C18 136.97(13)
C19 Fe2 C18 38.05(14)
C11 Fe2 C12 89.27(17)
C10 Fe2 C12 167.20(14)
C8 Fe2 C12 99.96(13)
C19 Fe2 C12 39.31(14)
C18 Fe2 C12 71.16(15)
C11 Fe2 C17 165.81(16)
C10 Fe2 C17 88.76(13)
C8 Fe2 C17 102.33(14)
C19 Fe2 C17 68.95(15)
C18 Fe2 C17 36.95(14)
C12 Fe2 C17 86.21(15)
C11 Fe2 Fe1 126.71(10)
C10 Fe2 Fe1 113.28(10)
C8 Fe2 Fe1 44.25(7)
C19 Fe2 Fe1 99.10(10)
C18 Fe2 Fe1 93.89(10)
C12 Fe2 Fe1 75.03(12)
C17 Fe2 Fe1 64.86(13)
C1 N1 C20 131.97(19)
C1 N1 H21 114.0
C20 N1 H21 114.0
N1 C1 C2 114.63(19)
N1 C1 Fe1 122.63(16)
C2 C1 Fe1 122.72(16)
C3 C2 C7 118.3(2)
C3 C2 C1 119.6(2)
C7 C2 C1 122.1(2)
C4 C3 C2 120.8(2)
C4 C3 H1 119.6
C2 C3 H1 119.6
C5 C4 C3 119.7(3)
C5 C4 H2 122.6(18)
C3 C4 H2 117.7(18)
C6 C5 C4 120.5(3)
C6 C5 H3 124.9(17)
C4 C5 H3 114.5(17)
C5 C6 C7 119.9(3)
C5 C6 H4 126.1(16)
C7 C6 H4 114.0(16)
C6 C7 C2 120.7(2)
C6 C7 H5 119.7
C2 C7 H5 119.7
O1 C8 Fe1 135.43(19)
O1 C8 Fe2 133.88(19)
Fe1 C8 Fe2 90.59(11)
O2 C9 Fe1 177.7(2)
O3 C10 Fe2 178.7(3)
O4 C11 Fe2 177.9(3)
C19 C12 C13 133.5(4)
C19 C12 Fe2 67.3(2)
C13 C12 Fe2 106.2(2)
C19 C12 H6 107(2)
C13 C12 H6 119(2)
Fe2 C12 H6 104(2)
C14 C13 C12 134.1(4)
C14 C13 Fe1 66.3(2)
C12 C13 Fe1 107.9(2)
C14 C13 H7 113.0
C12 C13 H7 113.0
Fe1 C13 H7 96.9
C15 C14 C13 129.6(4)
C15 C14 Fe1 71.0(2)
C13 C14 Fe1 76.2(2)
C15 C14 H8 126(3)
C13 C14 H8 103(3)
Fe1 C14 H8 119(3)
C14 C15 C16 128.2(4)
C14 C15 Fe1 71.8(2)
C16 C15 Fe1 74.3(2)
C14 C15 H9 115.9
C16 C15 H9 115.9
Fe1 C15 H9 131.7
C15 C16 C17 133.5(5)
C15 C16 Fe1 68.6(2)
C17 C16 Fe1 97.0(2)
C15 C16 H10 110(3)
C17 C16 H10 117(3)
Fe1 C16 H10 111(2)
C16 C17 C18 136.8(4)
C16 C17 Fe2 117.8(3)
C18 C17 Fe2 63.61(19)
C16 C17 H11 111.6
C18 C17 H11 111.6
Fe2 C17 H11 88.3
C19 C18 C17 128.0(3)
C19 C18 Fe2 70.65(19)
C17 C18 Fe2 79.45(19)
C19 C18 H12 116.0
C17 C18 H12 116.0
Fe2 C18 H12 125.9
C18 C19 C12 125.0(3)
C18 C19 Fe2 71.30(19)
C12 C19 Fe2 73.42(19)
C18 C19 H13 117.5
C12 C19 H13 117.5
Fe2 C19 H13 131.0
C21 C20 C25 119.3(2)
C21 C20 N1 118.1(2)
C25 C20 N1 122.5(2)
C20 C21 C22 120.4(2)
C20 C21 H14 118.7(14)
C22 C21 H14 120.8(14)
C23 C22 C21 121.4(2)
C23 C22 H15 119.3
C21 C22 H15 119.3
C24 C23 C22 117.5(2)
C24 C23 C26 121.2(2)
C22 C23 C26 121.3(2)
C25 C24 C23 122.2(2)
C25 C24 H16 118.9
C23 C24 H16 118.9
C24 C25 C20 119.2(2)
C24 C25 H17 120.4
C20 C25 H17 120.4
C23 C26 H20 109.5
C23 C26 H18 109.5
H20 C26 H18 109.5
C23 C26 H19 109.5
H20 C26 H19 109.5
H18 C26 H19 109.5

loop_
_geom_bond_atom_site_label_1
_geom_bond_atom_site_label_2
_geom_bond_distance
Fe1 C9 1.742(3)
Fe1 C1 1.913(2)
Fe1 C8 1.916(2)
Fe1 C15 2.110(3)
Fe1 C14 2.121(3)
Fe1 C16 2.182(3)
Fe1 C13 2.249(3)
Fe1 Fe2 2.7462(5)
Fe2 C11 1.751(3)
Fe2 C10 1.763(3)
Fe2 C8 1.948(2)
Fe2 C19 2.076(3)
Fe2 C18 2.084(3)
Fe2 C12 2.157(4)
Fe2 C17 2.288(3)
N1 C1 1.328(3)
N1 C20 1.429(3)
N1 H21 0.8600
O1 C8 1.187(3)
O2 C9 1.148(3)
O3 C10 1.144(3)
O4 C11 1.130(4)
C1 C2 1.487(3)
C2 C3 1.385(3)
C2 C7 1.392(3)
C3 C4 1.383(4)
C3 H1 0.9300
C4 C5 1.372(4)
C4 H2 0.97(3)
C5 C6 1.369(4)
C5 H3 0.94(3)
C6 C7 1.378(4)
C6 H4 0.94(3)
C7 H5 0.9300
C12 C19 1.426(5)
C12 C13 1.443(6)
C12 H6 0.97(4)
C13 C14 1.409(7)
C13 H7 0.9300
C14 C15 1.349(6)
C14 H8 0.93(5)
C15 C16 1.364(7)
C15 H9 0.9300
C16 C17 1.391(6)
C16 H10 0.91(4)
C17 C18 1.399(5)
C17 H11 0.9300
C18 C19 1.356(5)
C18 H12 0.9300
C19 H13 0.9300
C20 C21 1.367(3)
C20 C25 1.392(3)
C21 C22 1.381(3)
C21 H14 0.92(2)
C22 C23 1.377(3)
C22 H15 0.9300
C23 C24 1.377(4)
C23 C26 1.513(3)
C24 C25 1.375(3)
C24 H16 0.9300
C25 H17 0.9300
C26 H20 0.9600
C26 H18 0.9600
C26 H19 0.9600

loop_
_geom_torsion_atom_site_label_1
_geom_torsion_atom_site_label_2
_geom_torsion_atom_site_label_3
_geom_torsion_atom_site_label_4
_geom_torsion
C9 Fe1 Fe2 C11 110.60(18)
C1 Fe1 Fe2 C11 4.78(19)
C8 Fe1 Fe2 C11 44.54(19)
C15 Fe1 Fe2 C11 -137.1(3)
C14 Fe1 Fe2 C11 -99.4(2)
C16 Fe1 Fe2 C11 -166.2(2)
C13 Fe1 Fe2 C11 -74.19(19)
C9 Fe1 Fe2 C10 -2.18(13)
C1 Fe1 Fe2 C10 -107.99(13)
C8 Fe1 Fe2 C10 -68.23(14)
C15 Fe1 Fe2 C10 110.2(2)
C14 Fe1 Fe2 C10 147.8(2)
C16 Fe1 Fe2 C10 81.01(18)
C13 Fe1 Fe2 C10 173.04(14)
C9 Fe1 Fe2 C8 66.05(13)
C1 Fe1 Fe2 C8 -39.77(14)
C15 Fe1 Fe2 C8 178.4(2)
C14 Fe1 Fe2 C8 -144.0(2)
C16 Fe1 Fe2 C8 149.24(18)
C13 Fe1 Fe2 C8 -118.73(15)
C9 Fe1 Fe2 C19 -140.51(14)
C1 Fe1 Fe2 C19 113.67(15)
C8 Fe1 Fe2 C19 153.44(16)
C15 Fe1 Fe2 C19 -28.2(2)
C14 Fe1 Fe2 C19 9.4(2)
C16 Fe1 Fe2 C19 -57.3(2)
C13 Fe1 Fe2 C19 34.70(17)
C9 Fe1 Fe2 C18 -102.55(14)
C1 Fe1 Fe2 C18 151.64(15)
C8 Fe1 Fe2 C18 -168.60(15)
C15 Fe1 Fe2 C18 9.8(2)
C14 Fe1 Fe2 C18 47.4(2)
C16 Fe1 Fe2 C18 -19.4(2)
C13 Fe1 Fe2 C18 72.67(16)
C9 Fe1 Fe2 C12 -171.86(14)
C1 Fe1 Fe2 C12 82.32(15)
C8 Fe1 Fe2 C12 122.09(15)
C15 Fe1 Fe2 C12 -59.5(2)
C14 Fe1 Fe2 C12 -21.9(2)
C16 Fe1 Fe2 C12 -88.67(19)
C13 Fe1 Fe2 C12 3.35(16)
C9 Fe1 Fe2 C17 -79.00(13)
C1 Fe1 Fe2 C17 175.18(14)
C8 Fe1 Fe2 C17 -145.06(15)
C15 Fe1 Fe2 C17 33.3(2)
C14 Fe1 Fe2 C17 71.0(2)
C16 Fe1 Fe2 C17 4.19(18)
C13 Fe1 Fe2 C17 96.21(15)
C20 N1 C1 C2 -11.2(4)
C20 N1 C1 Fe1 167.11(19)
C9 Fe1 C1 N1 -54.3(2)
C8 Fe1 C1 N1 34.8(2)
C15 Fe1 C1 N1 -160.5(3)
C14 Fe1 C1 N1 167.5(3)
C16 Fe1 C1 N1 -135.8(3)
C13 Fe1 C1 N1 129.9(2)
Fe2 Fe1 C1 N1 61.8(2)
C9 Fe1 C1 C2 123.8(2)
C8 Fe1 C1 C2 -147.0(2)
C15 Fe1 C1 C2 17.6(3)
C14 Fe1 C1 C2 -14.3(3)
C16 Fe1 C1 C2 42.4(4)
C13 Fe1 C1 C2 -51.9(2)
Fe2 Fe1 C1 C2 -119.99(17)
N1 C1 C2 C3 -63.4(3)
Fe1 C1 C2 C3 118.2(2)
N1 C1 C2 C7 117.8(3)
Fe1 C1 C2 C7 -60.5(3)
C7 C2 C3 C4 0.2(4)
C1 C2 C3 C4 -178.6(2)
C2 C3 C4 C5 -0.1(4)
C3 C4 C5 C6 -0.4(5)
C4 C5 C6 C7 0.8(5)
C5 C6 C7 C2 -0.8(4)
C3 C2 C7 C6 0.2(4)
C1 C2 C7 C6 179.0(2)
C9 Fe1 C8 O1 55.0(3)
C1 Fe1 C8 O1 -32.8(3)
C15 Fe1 C8 O1 173.6(4)
C14 Fe1 C8 O1 -131.8(3)
C16 Fe1 C8 O1 141.7(3)
C13 Fe1 C8 O1 -127.4(3)
Fe2 Fe1 C8 O1 176.5(4)
C9 Fe1 C8 Fe2 -121.56(10)
C1 Fe1 C8 Fe2 150.61(10)
C15 Fe1 C8 Fe2 -3.0(4)
C14 Fe1 C8 Fe2 51.7(2)
C16 Fe1 C8 Fe2 -34.79(19)
C13 Fe1 C8 Fe2 56.04(11)
C11 Fe2 C8 O1 37.6(3)
C10 Fe2 C8 O1 -55.3(3)
C19 Fe2 C8 O1 143.2(3)
C18 Fe2 C8 O1 -159.8(3)
C12 Fe2 C8 O1 127.2(3)
C17 Fe2 C8 O1 -144.6(3)
Fe1 Fe2 C8 O1 -176.6(3)
C11 Fe2 C8 Fe1 -145.77(15)
C10 Fe2 C8 Fe1 121.36(12)
C19 Fe2 C8 Fe1 -40.2(2)
C18 Fe2 C8 Fe1 16.8(2)
C12 Fe2 C8 Fe1 -56.21(14)
C17 Fe2 C8 Fe1 32.06(13)
C1 Fe1 C9 O2 46(6)
C8 Fe1 C9 O2 -46(6)
C15 Fe1 C9 O2 163(6)
C14 Fe1 C9 O2 142(6)
C16 Fe1 C9 O2 -164(6)
C13 Fe1 C9 O2 164(5)
Fe2 Fe1 C9 O2 -86(6)
C11 Fe2 C10 O3 16(12)
C8 Fe2 C10 O3 107(12)
C19 Fe2 C10 O3 -88(12)
C18 Fe2 C10 O3 -114(12)
C12 Fe2 C10 O3 -83(12)
C17 Fe2 C10 O3 -150(12)
Fe1 Fe2 C10 O3 148(12)
C10 Fe2 C11 O4 -71(11)
C8 Fe2 C11 O4 -164(11)
C19 Fe2 C11 O4 58(11)
C18 Fe2 C11 O4 31(11)
C12 Fe2 C11 O4 96(11)
C17 Fe2 C11 O4 25(11)
Fe1 Fe2 C11 O4 167(10)
C11 Fe2 C12 C19 -105.7(3)
C10 Fe2 C12 C19 -6.3(8)
C8 Fe2 C12 C19 162.7(2)
C18 Fe2 C12 C19 26.3(2)
C17 Fe2 C12 C19 60.8(3)
Fe1 Fe2 C12 C19 125.8(2)
C11 Fe2 C12 C13 123.4(3)
C10 Fe2 C12 C13 -137.2(6)
C8 Fe2 C12 C13 31.8(3)
C19 Fe2 C12 C13 -130.9(4)
C18 Fe2 C12 C13 -104.6(3)
C17 Fe2 C12 C13 -70.1(3)
Fe1 Fe2 C12 C13 -5.1(2)
C19 C12 C13 C14 6.7(7)
Fe2 C12 C13 C14 80.4(5)
C19 C12 C13 Fe1 -67.4(5)
Fe2 C12 C13 Fe1 6.4(3)
C9 Fe1 C13 C14 -24.8(17)
C1 Fe1 C13 C14 92.9(3)
C8 Fe1 C13 C14 -174.7(2)
C15 Fe1 C13 C14 -23.8(2)
C16 Fe1 C13 C14 -56.6(3)
Fe2 Fe1 C13 C14 -136.1(3)
C9 Fe1 C13 C12 106.3(16)
C1 Fe1 C13 C12 -136.1(3)
C8 Fe1 C13 C12 -43.7(3)
C15 Fe1 C13 C12 107.2(3)
C14 Fe1 C13 C12 131.0(4)
C16 Fe1 C13 C12 74.4(3)
Fe2 Fe1 C13 C12 -5.1(2)
C12 C13 C14 C15 -42.2(6)
Fe1 C13 C14 C15 50.3(4)
C12 C13 C14 Fe1 -92.5(4)
C9 Fe1 C14 C15 35.9(3)
C1 Fe1 C14 C15 128.5(3)
C8 Fe1 C14 C15 -134.0(3)
C16 Fe1 C14 C15 -24.4(3)
C13 Fe1 C14 C15 -141.1(4)
Fe2 Fe1 C14 C15 -99.8(3)
C9 Fe1 C14 C13 177.00(18)
C1 Fe1 C14 C13 -90.4(2)
C8 Fe1 C14 C13 7.1(3)
C15 Fe1 C14 C13 141.1(4)
C16 Fe1 C14 C13 116.7(3)
Fe2 Fe1 C14 C13 41.4(2)
C13 C14 C15 C16 -0.5(7)
Fe1 C14 C15 C16 51.7(4)
C13 C14 C15 Fe1 -52.2(4)
C9 Fe1 C15 C14 -156.1(2)
C1 Fe1 C15 C14 -60.6(3)
C8 Fe1 C15 C14 89.5(5)
C16 Fe1 C15 C14 140.1(4)
C13 Fe1 C15 C14 24.0(2)
Fe2 Fe1 C15 C14 87.4(3)
C9 Fe1 C15 C16 63.8(3)
C1 Fe1 C15 C16 159.3(3)
C8 Fe1 C15 C16 -50.6(6)
C14 Fe1 C15 C16 -140.1(4)
C13 Fe1 C15 C16 -116.1(3)
Fe2 Fe1 C15 C16 -52.7(3)
C14 C15 C16 C17 28.2(6)
Fe1 C15 C16 C17 79.0(4)
C14 C15 C16 Fe1 -50.8(4)
C9 Fe1 C16 C15 -120.0(3)
C1 Fe1 C16 C15 -38.5(5)
C8 Fe1 C16 C15 152.2(3)
C14 Fe1 C16 C15 24.5(3)
C13 Fe1 C16 C15 57.5(3)
Fe2 Fe1 C16 C15 127.9(3)
C9 Fe1 C16 C17 105.8(3)
C1 Fe1 C16 C17 -172.6(2)
C8 Fe1 C16 C17 18.0(4)
C15 Fe1 C16 C17 -134.2(4)
C14 Fe1 C16 C17 -109.7(3)
C13 Fe1 C16 C17 -76.7(3)
Fe2 Fe1 C16 C17 -6.3(3)
C15 C16 C17 C18 21.4(7)
Fe1 C16 C17 C18 88.5(4)
C15 C16 C17 Fe2 -58.7(5)
Fe1 C16 C17 Fe2 8.4(4)
C11 Fe2 C17 C16 139.6(6)
C10 Fe2 C17 C16 -123.9(3)
C8 Fe2 C17 C16 -31.5(4)
C19 Fe2 C17 C16 104.3(4)
C18 Fe2 C17 C16 131.2(4)
C12 Fe2 C17 C16 67.9(4)
Fe1 Fe2 C17 C16 -7.3(3)
C11 Fe2 C17 C18 8.5(7)
C10 Fe2 C17 C18 105.0(2)
C8 Fe2 C17 C18 -162.6(2)
C19 Fe2 C17 C18 -26.9(2)
C12 Fe2 C17 C18 -63.2(2)
Fe1 Fe2 C17 C18 -138.5(2)
C16 C17 C18 C19 -48.4(6)
Fe2 C17 C18 C19 55.0(3)
C16 C17 C18 Fe2 -103.5(4)
C11 Fe2 C18 C19 45.9(3)
C10 Fe2 C18 C19 146.0(2)
C8 Fe2 C18 C19 -111.5(3)
C12 Fe2 C18 C19 -27.1(2)
C17 Fe2 C18 C19 -136.8(3)
Fe1 Fe2 C18 C19 -99.8(2)
C11 Fe2 C18 C17 -177.3(2)
C10 Fe2 C18 C17 -77.2(2)
C8 Fe2 C18 C17 25.3(3)
C19 Fe2 C18 C17 136.8(3)
C12 Fe2 C18 C17 109.7(3)
Fe1 Fe2 C18 C17 37.0(2)
C17 C18 C19 C12 -5.9(6)
Fe2 C18 C19 C12 52.7(4)
C17 C18 C19 Fe2 -58.6(4)
C13 C12 C19 C18 39.2(6)
Fe2 C12 C19 C18 -51.9(4)
C13 C12 C19 Fe2 91.1(4)
C11 Fe2 C19 C18 -145.6(2)
C10 Fe2 C19 C18 -44.6(3)
C8 Fe2 C19 C18 111.8(2)
C12 Fe2 C19 C18 137.2(4)
C17 Fe2 C19 C18 26.2(2)
Fe1 Fe2 C19 C18 84.6(2)
C11 Fe2 C19 C12 77.3(3)
C10 Fe2 C19 C12 178.2(2)
C8 Fe2 C19 C12 -25.4(3)
C18 Fe2 C19 C12 -137.2(4)
C17 Fe2 C19 C12 -111.0(3)
Fe1 Fe2 C19 C12 -52.5(2)
C1 N1 C20 C21 148.2(3)
C1 N1 C20 C25 -36.8(4)
C25 C20 C21 C22 -0.4(4)
N1 C20 C21 C22 174.8(2)
C20 C21 C22 C23 0.4(4)
C21 C22 C23 C24 0.4(4)
C21 C22 C23 C26 180.0(2)
C22 C23 C24 C25 -1.3(4)
C26 C23 C24 C25 179.2(3)
C23 C24 C25 C20 1.3(4)
C21 C20 C25 C24 -0.4(4)
N1 C20 C25 C24 -175.3(2)
